data_1506703
loop_
_publ_author_name
'Wedel, Tobias'
'Podlech, Joachim'

_publ_section_title
;
 Enolate addition to a 2-alkylidene[1,3]dithiane-derived bissulfoxide. A
 new a(2)-acceptor.
;
_journal_issue 18
_journal_name_full 'Organic letters'
_journal_page_first 4013
_journal_page_last 4015
_journal_paper_doi 10.1021/ol051670i
_journal_volume 7
_journal_year 2005
_chemical_formula_sum 'C17 H22 O3 S2'
_chemical_formula_weight 338.47
_chemical_name_systematic
; 
 ? 
;
_space_group_IT_number 78
_symmetry_cell_setting tetragonal
_symmetry_space_group_name_Hall 'P 4cw'
_symmetry_space_group_name_H-M 'P 43'
_atom_sites_solution_hydrogens geom
_atom_sites_solution_primary direct
_atom_sites_solution_secondary difmap
_audit_creation_method SHELXL-97
_cell_angle_alpha 90.00
_cell_angle_beta 90.00
_cell_angle_gamma 90.00
_cell_formula_units_Z 4
_cell_length_a 10.0518(6)
_cell_length_b 10.0518(6)
_cell_length_c 16.5499(8)
_cell_measurement_reflns_used 30
_cell_measurement_temperature 293(2)
_cell_measurement_theta_max 30
_cell_measurement_theta_min 29
_cell_volume 1672.18(16)
_computing_cell_refinement 'Xscans V.2.31'
_computing_data_collection 'Xscans V.2.31'
_computing_data_reduction 'Xscans V.2.31'
_computing_molecular_graphics 'SHELXTL - XP'
_computing_structure_refinement 'SHELXL-97 (Sheldrick, 1997)'
_computing_structure_solution 'SHELXS-97 (Sheldrick, 1990)'
_diffrn_ambient_temperature 293(2)
_diffrn_measured_fraction_theta_full 0.942
_diffrn_measured_fraction_theta_max 0.942
_diffrn_measurement_device_type 'Siemens P4'
_diffrn_measurement_method 'Omega scan'
_diffrn_radiation_monochromator graphite
_diffrn_radiation_source 'fine-focus sealed tube'
_diffrn_radiation_type CuK\a
_diffrn_radiation_wavelength 1.54178
_diffrn_reflns_av_R_equivalents 0.0839
_diffrn_reflns_av_sigmaI/netI 0.0501
_diffrn_reflns_limit_h_max 12
_diffrn_reflns_limit_h_min -12
_diffrn_reflns_limit_k_max 12
_diffrn_reflns_limit_k_min -12
_diffrn_reflns_limit_l_max 16
_diffrn_reflns_limit_l_min -16
_diffrn_reflns_number 3067
_diffrn_reflns_theta_full 67.96
_diffrn_reflns_theta_max 67.96
_diffrn_reflns_theta_min 4.40
_diffrn_standards_interval_count 100
_diffrn_standards_number 3
_exptl_absorpt_coefficient_mu 2.965
_exptl_absorpt_correction_T_max 0.983
_exptl_absorpt_correction_T_min 0.558
_exptl_absorpt_correction_type psi-scan
_exptl_crystal_colour colourless
_exptl_crystal_density_diffrn 1.344
_exptl_crystal_density_method 'not measured'
_exptl_crystal_description block
_exptl_crystal_F_000 720
_exptl_crystal_size_max 1.0
_exptl_crystal_size_mid 0.35
_exptl_crystal_size_min 0.25
_refine_diff_density_max 0.285
_refine_diff_density_min -0.329
_refine_diff_density_rms 0.056
_refine_ls_abs_structure_details 'Flack H D (1983), Acta Cryst. A39, 876-881'
_refine_ls_abs_structure_Flack -0.02(2)
_refine_ls_extinction_coef 0.0119(13)
_refine_ls_extinction_expression Fc^*^=kFc[1+0.001xFc^2^\l^3^/sin(2\q)]^-1/4^
_refine_ls_extinction_method SHELXL
_refine_ls_goodness_of_fit_ref 1.022
_refine_ls_hydrogen_treatment mixed
_refine_ls_matrix_type full
_refine_ls_number_parameters 200
_refine_ls_number_reflns 2634
_refine_ls_number_restraints 1
_refine_ls_restrained_S_all 1.022
_refine_ls_R_factor_all 0.0522
_refine_ls_R_factor_gt 0.0508
_refine_ls_shift/su_max 0.000
_refine_ls_shift/su_mean 0.000
_refine_ls_structure_factor_coef Fsqd
_refine_ls_weighting_details 'calc w=1/[\s^2^(Fo^2^)+(0.1043P)^2^+0.4829P] where P=(Fo^2^+2Fc^2^)/3'
_refine_ls_weighting_scheme calc
_refine_ls_wR_factor_gt 0.1361
_refine_ls_wR_factor_ref 0.1392
_reflns_number_gt 2532
_reflns_number_total 2634
_reflns_threshold_expression >2sigma(I)
_cod_data_source_file ol051670isi20050718_023351.cif
_cod_data_source_block s1122rc
_cod_depositor_comments
;
The following automatic conversions were performed:

'_exptl_absorpt_correction_type' value 'psi - scan' changed to
'psi-scan' according to
/home/saulius/struct/CIF-dictionaries/cif_core.dic dictionary named
'cif_core.dic' version 2.4.1 from 2010-06-29.

Automatic conversion script
Id: cif_fix_values 1715 2011-07-08 13:25:40Z adriana 
;
_cod_original_sg_symbol_H-M P4(3)
_cod_database_code 1506703

loop_
_symmetry_equiv_pos_as_xyz
'x, y, z'
'-x, -y, z+1/2'
'-y, x, z+3/4'
'y, -x, z+1/4'

loop_
_atom_site_label
_atom_site_type_symbol
_atom_site_fract_x
_atom_site_fract_y
_atom_site_fract_z
_atom_site_U_iso_or_equiv
_atom_site_adp_type
_atom_site_occupancy
_atom_site_symmetry_multiplicity
_atom_site_calc_flag
_atom_site_refinement_flags
S1 S 0.58605(8) 0.19748(8) 0.21951(5) 0.0373(3) Uani 1 1 d .
O1 O 0.4983(3) 0.2881(3) 0.26663(19) 0.0555(8) Uani 1 1 d .
C1 C 0.5578(3) 0.2395(3) 0.1129(2) 0.0330(7) Uani 1 1 d .
H1 H 0.5764 0.3346 0.1064 0.040 Uiso 1 1 calc R
S2 S 0.67624(8) 0.14834(9) 0.04934(6) 0.0407(3) Uani 1 1 d .
O2 O 0.6760(3) 0.0084(3) 0.0793(2) 0.0540(8) Uani 1 1 d .
C2 C 0.7500(4) 0.2661(5) 0.2281(3) 0.0499(10) Uani 1 1 d .
H2A H 0.7472 0.3595 0.2136 0.060 Uiso 1 1 calc R
H2B H 0.7789 0.2599 0.2839 0.060 Uiso 1 1 calc R
O3 O 0.1724(3) 0.1004(4) 0.1465(3) 0.0721(11) Uani 1 1 d .
C3 C 0.8512(4) 0.1952(5) 0.1742(3) 0.0496(10) Uani 1 1 d .
H3A H 0.9399 0.2248 0.1886 0.060 Uiso 1 1 calc R
H3B H 0.8463 0.1003 0.1841 0.060 Uiso 1 1 calc R
C4 C 0.8289(4) 0.2207(4) 0.0859(3) 0.0464(9) Uani 1 1 d .
H4A H 0.9029 0.1842 0.0555 0.056 Uiso 1 1 calc R
H4B H 0.8269 0.3159 0.0765 0.056 Uiso 1 1 calc R
C5 C 0.4086(3) 0.2172(3) 0.0923(2) 0.0328(7) Uani 1 1 d .
H5 H 0.3613 0.2331 0.1431 0.039 Uiso 1 1 calc R
C6 C 0.3725(3) 0.0726(3) 0.0687(2) 0.0347(8) Uani 1 1 d .
H6 H 0.4368 0.0151 0.0963 0.042 Uiso 1 1 calc R
C7 C 0.2353(4) 0.0320(4) 0.0997(3) 0.0473(10) Uani 1 1 d .
C8 C 0.1851(5) -0.1028(5) 0.0722(4) 0.0708(16) Uani 1 1 d .
H8A H 0.2332 -0.1716 0.1011 0.085 Uiso 1 1 calc R
H8B H 0.0918 -0.1108 0.0863 0.085 Uiso 1 1 calc R
C9 C 0.2004(6) -0.1260(5) -0.0168(4) 0.0747(16) Uani 1 1 d .
H9A H 0.1423 -0.0664 -0.0464 0.090 Uiso 1 1 calc R
H9B H 0.1753 -0.2167 -0.0298 0.090 Uiso 1 1 calc R
C10 C 0.3431(5) -0.1020(5) -0.0413(4) 0.0710(15) Uani 1 1 d .
H10A H 0.3530 -0.1180 -0.0988 0.085 Uiso 1 1 calc R
H10B H 0.4007 -0.1634 -0.0127 0.085 Uiso 1 1 calc R
C11 C 0.3838(4) 0.0401(4) -0.0220(3) 0.0505(10) Uani 1 1 d .
H11A H 0.3279 0.1009 -0.0523 0.061 Uiso 1 1 calc R
H11B H 0.4750 0.0538 -0.0392 0.061 Uiso 1 1 calc R
C12 C 0.3534(3) 0.3200(3) 0.0343(2) 0.0381(8) Uani 1 1 d .
C13 C 0.2276(4) 0.3730(5) 0.0488(3) 0.0537(10) Uani 1 1 d .
H13 H 0.1793 0.3462 0.0939 0.064 Uiso 1 1 calc R
C14 C 0.1740(5) 0.4672(5) -0.0048(4) 0.0703(16) Uani 1 1 d .
H14 H 0.0900 0.5025 0.0051 0.084 Uiso 1 1 calc R
C15 C 0.2436(6) 0.5074(5) -0.0712(4) 0.0664(14) Uani 1 1 d .
H15 H 0.2067 0.5692 -0.1065 0.080 Uiso 1 1 calc R
C16 C 0.3667(5) 0.4572(5) -0.0859(3) 0.0636(13) Uani 1 1 d .
H16 H 0.4139 0.4844 -0.1313 0.076 Uiso 1 1 calc R
C17 C 0.4226(4) 0.3645(4) -0.0326(3) 0.0513(10) Uani 1 1 d .
H17 H 0.5079 0.3323 -0.0424 0.062 Uiso 1 1 calc R

loop_
_atom_site_aniso_label
_atom_site_aniso_U_11
_atom_site_aniso_U_22
_atom_site_aniso_U_33
_atom_site_aniso_U_23
_atom_site_aniso_U_13
_atom_site_aniso_U_12
S1 0.0382(4) 0.0441(5) 0.0295(6) -0.0001(4) -0.0022(4) -0.0007(3)
O1 0.0474(14) 0.082(2) 0.0366(18) -0.0172(15) 0.0059(12) 0.0078(13)
C1 0.0305(15) 0.0344(15) 0.034(2) 0.0002(14) -0.0031(13) -0.0006(12)
S2 0.0341(4) 0.0563(5) 0.0318(6) -0.0076(4) 0.0013(3) 0.0022(3)
O2 0.0479(15) 0.0410(13) 0.073(2) -0.0169(13) 0.0091(14) 0.0034(11)
C2 0.0439(18) 0.063(2) 0.043(3) -0.011(2) -0.0086(18) -0.0038(17)
O3 0.0576(19) 0.083(2) 0.075(3) -0.016(2) 0.0234(18) -0.0119(17)
C3 0.0360(18) 0.070(3) 0.043(3) -0.008(2) -0.0092(16) 0.0017(17)
C4 0.0366(17) 0.058(2) 0.045(3) 0.0022(19) 0.0055(16) -0.0022(15)
C5 0.0295(15) 0.0389(16) 0.030(2) 0.0002(15) -0.0026(13) 0.0015(12)
C6 0.0300(15) 0.0417(17) 0.032(2) 0.0021(14) -0.0011(14) 0.0000(13)
C7 0.0409(19) 0.055(2) 0.046(3) 0.007(2) 0.0023(18) -0.0079(16)
C8 0.058(3) 0.058(3) 0.097(5) 0.003(3) 0.003(3) -0.020(2)
C9 0.073(3) 0.057(3) 0.094(5) -0.017(3) -0.014(3) -0.023(2)
C10 0.075(3) 0.068(3) 0.070(4) -0.030(3) 0.002(3) -0.008(2)
C11 0.047(2) 0.061(2) 0.044(3) -0.014(2) -0.0021(18) -0.0120(17)
C12 0.0389(16) 0.0393(16) 0.036(2) -0.0011(15) -0.0086(15) 0.0035(13)
C13 0.0473(19) 0.060(2) 0.054(3) 0.001(2) -0.008(2) 0.0167(18)
C14 0.058(3) 0.063(3) 0.089(4) -0.009(3) -0.023(3) 0.026(2)
C15 0.073(3) 0.050(2) 0.076(4) 0.007(2) -0.029(3) 0.008(2)
C16 0.065(3) 0.068(3) 0.058(3) 0.022(2) -0.015(2) -0.009(2)
C17 0.045(2) 0.055(2) 0.055(3) 0.014(2) -0.010(2) 0.0009(16)

loop_
_atom_type_symbol
_atom_type_description
_atom_type_scat_dispersion_real
_atom_type_scat_dispersion_imag
_atom_type_scat_source
C C 0.0181 0.0091 'International Tables Vol C Tables 4.2.6.8 and 6.1.1.4'
H H 0.0000 0.0000 'International Tables Vol C Tables 4.2.6.8 and 6.1.1.4'
O O 0.0492 0.0322 'International Tables Vol C Tables 4.2.6.8 and 6.1.1.4'
S S 0.3331 0.5567 'International Tables Vol C Tables 4.2.6.8 and 6.1.1.4'

loop_
_geom_angle_atom_site_label_1
_geom_angle_atom_site_label_2
_geom_angle_atom_site_label_3
_geom_angle
O1 S1 C2 105.55(19)
O1 S1 C1 105.74(18)
C2 S1 C1 97.46(19)
C5 C1 S2 115.4(2)
C5 C1 S1 109.1(2)
S2 C1 S1 109.62(17)
C5 C1 H1 107.5
S2 C1 H1 107.5
S1 C1 H1 107.5
O2 S2 C4 105.67(19)
O2 S2 C1 106.25(16)
C4 S2 C1 99.14(18)
C3 C2 S1 112.8(3)
C3 C2 H2A 109.0
S1 C2 H2A 109.0
C3 C2 H2B 109.0
S1 C2 H2B 109.0
H2A C2 H2B 107.8
C4 C3 C2 112.9(4)
C4 C3 H3A 109.0
C2 C3 H3A 109.0
C4 C3 H3B 109.0
C2 C3 H3B 109.0
H3A C3 H3B 107.8
C3 C4 S2 112.7(3)
C3 C4 H4A 109.1
S2 C4 H4A 109.1
C3 C4 H4B 109.1
S2 C4 H4B 109.1
H4A C4 H4B 107.8
C12 C5 C6 113.3(3)
C12 C5 C1 113.2(3)
C6 C5 C1 114.6(3)
C12 C5 H5 104.8
C6 C5 H5 104.8
C1 C5 H5 104.8
C7 C6 C11 109.8(3)
C7 C6 C5 112.2(3)
C11 C6 C5 115.3(3)
C7 C6 H6 106.3
C11 C6 H6 106.3
C5 C6 H6 106.3
O3 C7 C8 121.7(4)
O3 C7 C6 122.3(4)
C8 C7 C6 115.9(4)
C9 C8 C7 113.6(4)
C9 C8 H8A 108.8
C7 C8 H8A 108.8
C9 C8 H8B 108.8
C7 C8 H8B 108.8
H8A C8 H8B 107.7
C8 C9 C10 109.7(4)
C8 C9 H9A 109.7
C10 C9 H9A 109.7
C8 C9 H9B 109.7
C10 C9 H9B 109.7
H9A C9 H9B 108.2
C9 C10 C11 110.5(4)
C9 C10 H10A 109.6
C11 C10 H10A 109.6
C9 C10 H10B 109.6
C11 C10 H10B 109.6
H10A C10 H10B 108.1
C10 C11 C6 112.6(4)
C10 C11 H11A 109.1
C6 C11 H11A 109.1
C10 C11 H11B 109.1
C6 C11 H11B 109.1
H11A C11 H11B 107.8
C17 C12 C13 118.2(4)
C17 C12 C5 123.0(3)
C13 C12 C5 118.9(4)
C12 C13 C14 119.8(5)
C12 C13 H13 120.1
C14 C13 H13 120.1
C15 C14 C13 120.8(5)
C15 C14 H14 119.6
C13 C14 H14 119.6
C16 C15 C14 120.1(4)
C16 C15 H15 120.0
C14 C15 H15 120.0
C15 C16 C17 120.0(5)
C15 C16 H16 120.0
C17 C16 H16 120.0
C12 C17 C16 121.2(4)
C12 C17 H17 119.4
C16 C17 H17 119.4

loop_
_geom_bond_atom_site_label_1
_geom_bond_atom_site_label_2
_geom_bond_distance
S1 O1 1.488(3)
S1 C2 1.792(4)
S1 C1 1.837(4)
C1 C5 1.554(4)
C1 S2 1.834(4)
C1 H1 0.9800
S2 O2 1.492(3)
S2 C4 1.802(4)
C2 C3 1.529(6)
C2 H2A 0.9700
C2 H2B 0.9700
O3 C7 1.213(5)
C3 C4 1.500(7)
C3 H3A 0.9700
C3 H3B 0.9700
C4 H4A 0.9700
C4 H4B 0.9700
C5 C12 1.515(5)
C5 C6 1.549(5)
C5 H5 0.9800
C6 C7 1.527(5)
C6 C11 1.539(6)
C6 H6 0.9800
C7 C8 1.516(6)
C8 C9 1.498(10)
C8 H8A 0.9700
C8 H8B 0.9700
C9 C10 1.510(8)
C9 H9A 0.9700
C9 H9B 0.9700
C10 C11 1.520(6)
C10 H10A 0.9700
C10 H10B 0.9700
C11 H11A 0.9700
C11 H11B 0.9700
C12 C17 1.381(7)
C12 C13 1.393(5)
C13 C14 1.405(7)
C13 H13 0.9300
C14 C15 1.365(9)
C14 H14 0.9300
C15 C16 1.359(8)
C15 H15 0.9300
C16 C17 1.401(6)
C16 H16 0.9300
C17 H17 0.9300

loop_
_geom_torsion_atom_site_label_1
_geom_torsion_atom_site_label_2
_geom_torsion_atom_site_label_3
_geom_torsion_atom_site_label_4
_geom_torsion
O1 S1 C1 C5 -59.8(3)
C2 S1 C1 C5 -168.3(2)
O1 S1 C1 S2 172.95(17)
C2 S1 C1 S2 64.4(2)
C5 C1 S2 O2 -77.8(3)
S1 C1 S2 O2 45.9(2)
C5 C1 S2 C4 172.9(3)
S1 C1 S2 C4 -63.5(2)
O1 S1 C2 C3 -172.7(3)
C1 S1 C2 C3 -64.0(3)
S1 C2 C3 C4 69.3(4)
C2 C3 C4 S2 -66.9(4)
O2 S2 C4 C3 -48.6(3)
C1 S2 C4 C3 61.3(3)
S2 C1 C5 C12 -93.2(3)
S1 C1 C5 C12 142.9(3)
S2 C1 C5 C6 38.8(4)
S1 C1 C5 C6 -85.1(3)
C12 C5 C6 C7 -84.4(4)
C1 C5 C6 C7 143.7(3)
C12 C5 C6 C11 42.3(4)
C1 C5 C6 C11 -89.6(4)
C11 C6 C7 O3 -139.0(4)
C5 C6 C7 O3 -9.4(6)
C11 C6 C7 C8 44.2(5)
C5 C6 C7 C8 173.8(4)
O3 C7 C8 C9 135.7(5)
C6 C7 C8 C9 -47.4(6)
C7 C8 C9 C10 53.5(6)
C8 C9 C10 C11 -59.8(7)
C9 C10 C11 C6 60.0(6)
C7 C6 C11 C10 -50.4(5)
C5 C6 C11 C10 -178.3(3)
C6 C5 C12 C17 -90.4(4)
C1 C5 C12 C17 42.2(5)
C6 C5 C12 C13 90.0(4)
C1 C5 C12 C13 -137.4(4)
C17 C12 C13 C14 1.1(6)
C5 C12 C13 C14 -179.2(4)
C12 C13 C14 C15 0.1(8)
C13 C14 C15 C16 -0.5(8)
C14 C15 C16 C17 -0.3(8)
C13 C12 C17 C16 -2.0(7)
C5 C12 C17 C16 178.4(4)
C15 C16 C17 C12 1.6(8)

loop_
_cod_related_entry_id
_cod_related_entry_code
_cod_related_entry_database
1 21200006 ChemSpider
